data_7120360
loop_
_publ_author_name
'Pittala, Narsimhulu'
'Th\'etiot, Franck'
'Charles, Catherine'
'Triki, Smail'
'Boukheddaden, Kamel'
'Chastanet, Guillaume'
'Marchivie, Mathieu'

_publ_section_title
;
 Unprecedented trinuclear FeII triazole-based complex exhibiting a
 concerted and complete sharp spin transition above room temperature
;
_journal_name_full 'Chem. Commun.'
_journal_paper_doi 10.1039/C7CC04112H
_journal_year 2017
_chemical_formula_moiety 'C108 H84 Fe3 N42 S6'
_chemical_formula_sum 'C108 H84 Fe3 N42 S6'
_chemical_formula_weight 2330.08
_chemical_name_systematic
;
 ?
;
_space_group_crystal_system trigonal
_space_group_IT_number 148
_space_group_name_Hall '-R 3'
_space_group_name_H-M_alt 'R -3'
_symmetry_space_group_name_Hall '-R 3'
_symmetry_space_group_name_H-M 'R -3 :H'
_atom_sites_solution_hydrogens geom
_atom_sites_solution_primary direct
_audit_creation_date 2017-06-28
_audit_creation_method
;
Olex2 1.2
(compiled Mar 28 2017 19:26:29 for OlexSys, GUI svn.r5337)
;
_audit_update_record
;
2017-06-28 deposited with the CCDC.
2017-06-30 downloaded from the CCDC.
;
_cell_angle_alpha 90
_cell_angle_beta 90
_cell_angle_gamma 120
_cell_formula_units_Z 3
_cell_length_a 25.585(4)
_cell_length_b 25.585(4)
_cell_length_c 14.734(3)
_cell_measurement_reflns_used 797
_cell_measurement_temperature 310(2)
_cell_measurement_theta_max 17.53
_cell_measurement_theta_min 2.76
_cell_volume 8353(3)
_computing_molecular_graphics 'Olex2 (Dolomanov et al., 2009)'
_computing_publication_material 'Olex2 (Dolomanov et al., 2009)'
_computing_structure_refinement 'ShelXL (Sheldrick, 2015)'
_computing_structure_solution 'ShelXT (Sheldrick, 2015)'
_diffrn_ambient_temperature 310.09
_diffrn_detector_area_resol_mean 8
_diffrn_measured_fraction_theta_full 0.901
_diffrn_measured_fraction_theta_max 0.899
_diffrn_measurement_device_type 'Bruker APEX-II CCD'
_diffrn_measurement_method '\f and \w scans'
_diffrn_radiation_monochromator graphite
_diffrn_radiation_type MoK\a
_diffrn_radiation_wavelength 0.71073
_diffrn_reflns_av_R_equivalents 0.0913
_diffrn_reflns_av_unetI/netI 0.2533
_diffrn_reflns_Laue_measured_fraction_full 0.901
_diffrn_reflns_Laue_measured_fraction_max 0.899
_diffrn_reflns_limit_h_max 21
_diffrn_reflns_limit_h_min -30
_diffrn_reflns_limit_k_max 29
_diffrn_reflns_limit_k_min -23
_diffrn_reflns_limit_l_max 12
_diffrn_reflns_limit_l_min -17
_diffrn_reflns_number 6240
_diffrn_reflns_point_group_measured_fraction_full 0.901
_diffrn_reflns_point_group_measured_fraction_max 0.899
_diffrn_reflns_theta_full 25.242
_diffrn_reflns_theta_max 25.249
_diffrn_reflns_theta_min 2.798
_diffrn_source 'sealed tube'
_diffrn_standards_number 0
_exptl_absorpt_coefficient_mu 0.567
_exptl_absorpt_correction_T_max 0.7453
_exptl_absorpt_correction_T_min 0.6269
_exptl_absorpt_correction_type multi-scan
_exptl_absorpt_process_details
;
SADABS-2012/1 (Bruker,2012) was used for absorption correction.
wR2(int) was 0.0941 before and 0.0572 after correction.
The Ratio of minimum to maximum transmission is 0.8411.
The \l/2 correction factor is 0.0015.
;
_exptl_crystal_density_diffrn 1.390
_exptl_crystal_F_000 3600
_exptl_crystal_size_max 0.2
_exptl_crystal_size_mid 0.02
_exptl_crystal_size_min 0.02
_refine_diff_density_max 0.612
_refine_diff_density_min -0.637
_refine_diff_density_rms 0.083
_refine_ls_extinction_method none
_refine_ls_goodness_of_fit_ref 0.927
_refine_ls_hydrogen_treatment constr
_refine_ls_matrix_type full
_refine_ls_number_parameters 241
_refine_ls_number_reflns 3037
_refine_ls_number_restraints 0
_refine_ls_restrained_S_all 0.927
_refine_ls_R_factor_all 0.2453
_refine_ls_R_factor_gt 0.0580
_refine_ls_shift/su_max 0.000
_refine_ls_shift/su_mean 0.000
_refine_ls_structure_factor_coef Fsqd
_refine_ls_weighting_details 'w=1/[\s^2^(Fo^2^)+(0.0794P)^2^] where P=(Fo^2^+2Fc^2^)/3'
_refine_ls_weighting_scheme calc
_refine_ls_wR_factor_gt 0.1262
_refine_ls_wR_factor_ref 0.2007
_reflns_Friedel_coverage 0.000
_reflns_number_gt 1095
_reflns_number_total 3037
_reflns_threshold_expression 'I > 2\s(I)'
_cod_data_source_file c7cc04112h2.cif
_cod_data_source_block 310K
_cod_database_code 7120360
_shelxl_version_number 2013-4
_shelx_space_group_comment
;
The symmetry employed for this shelxl refinement is uniquely defined
by the following loop, which should always be used as a source of
symmetry information in preference to the above space-group names.
They are only intended as comments.
;
_olex2_refinement_description
;
1. Fixed Uiso
 At 1.2 times of:
  All C(H) groups, All C(H,H) groups
 At 1.5 times of:
  All C(H,H,H) groups
2.a Secondary CH2 refined with riding coordinates:
 C3(H3A,H3B), C17(H17A,H17B)
2.b Aromatic/amide H refined with riding coordinates:
 C1(H1), C2(H2), C5(H5), C6(H6), C7(H7), C8(H8), C9(H9)
2.c Idealised Me refined as rotating group:
 C18(H18A,H18B,H18C)
;

loop_
_space_group_symop_operation_xyz
'x, y, z'
'-y, x-y, z'
'-x+y, -x, z'
'x+2/3, y+1/3, z+1/3'
'-y+2/3, x-y+1/3, z+1/3'
'-x+y+2/3, -x+1/3, z+1/3'
'x+1/3, y+2/3, z+2/3'
'-y+1/3, x-y+2/3, z+2/3'
'-x+y+1/3, -x+2/3, z+2/3'
'-x, -y, -z'
'y, -x+y, -z'
'x-y, x, -z'
'-x+2/3, -y+1/3, -z+1/3'
'y+2/3, -x+y+1/3, -z+1/3'
'x-y+2/3, x+1/3, -z+1/3'
'-x+1/3, -y+2/3, -z+2/3'
'y+1/3, -x+y+2/3, -z+2/3'
'x-y+1/3, x+2/3, -z+2/3'

loop_
_atom_site_label
_atom_site_type_symbol
_atom_site_fract_x
_atom_site_fract_y
_atom_site_fract_z
_atom_site_U_iso_or_equiv
_atom_site_adp_type
_atom_site_occupancy
_atom_site_site_symmetry_order
_atom_site_calc_flag
_atom_site_refinement_flags_posn
_atom_site_refinement_flags_adp
_atom_site_refinement_flags_occupancy
Fe1 Fe 0.3333 0.6667 0.1667 0.0400(7) Uani 1 6 d S T P
Fe2 Fe 0.3333 0.6667 0.41680(11) 0.0418(6) Uani 1 3 d S T P
S1 S 0.57126(11) 0.64370(12) 0.60821(16) 0.0840(9) Uani 1 1 d . . .
N1 N 0.4034(3) 0.7180(3) 0.2448(3) 0.0412(15) Uani 1 1 d . . .
N2 N 0.4040(3) 0.7180(2) 0.3398(3) 0.0387(15) Uani 1 1 d . . .
N3 N 0.4932(3) 0.7862(3) 0.2927(4) 0.0511(17) Uani 1 1 d . . .
N4 N 0.3858(3) 0.6485(3) 0.4900(4) 0.0470(18) Uani 1 1 d . . .
N5 N 0.4486(4) 0.6194(4) 0.7487(5) 0.095(3) Uani 1 1 d . . .
N6 N 0.4379(4) 0.5979(4) 0.3223(5) 0.097(3) Uani 1 1 d . . .
N7 N 0.6244(4) 0.6634(4) 0.3692(6) 0.117(3) Uani 1 1 d . . .
C1 C 0.4570(4) 0.7595(4) 0.2198(5) 0.049(2) Uani 1 1 d . . .
H1 H 0.4690 0.7696 0.1598 0.059 Uiso 1 1 calc R . .
C2 C 0.4583(4) 0.7593(3) 0.3642(5) 0.049(2) Uani 1 1 d . . .
H2 H 0.4709 0.7687 0.4241 0.059 Uiso 1 1 calc R . .
C3 C 0.5555(4) 0.8371(4) 0.2924(5) 0.070(3) Uani 1 1 d . . .
H3A H 0.5697 0.8471 0.3545 0.084 Uiso 1 1 calc R . .
H3B H 0.5561 0.8721 0.2658 0.084 Uiso 1 1 calc R . .
C4 C 0.5974(4) 0.8232(5) 0.2403(6) 0.064(2) Uani 1 1 d . . .
C5 C 0.5995(5) 0.7714(6) 0.2522(7) 0.095(3) Uani 1 1 d . . .
H5 H 0.5722 0.7424 0.2921 0.114 Uiso 1 1 calc R . .
C6 C 0.6401(6) 0.7605(6) 0.2078(9) 0.114(4) Uani 1 1 d . . .
H6 H 0.6406 0.7248 0.2174 0.137 Uiso 1 1 calc R . .
C7 C 0.6791(6) 0.8023(8) 0.1503(9) 0.122(4) Uani 1 1 d . . .
H7 H 0.7071 0.7957 0.1198 0.146 Uiso 1 1 calc R . .
C8 C 0.6779(6) 0.8539(6) 0.1363(9) 0.136(5) Uani 1 1 d . . .
H8 H 0.7055 0.8825 0.0962 0.163 Uiso 1 1 calc R . .
C9 C 0.6361(5) 0.8655(5) 0.1811(7) 0.100(3) Uani 1 1 d . . .
H9 H 0.6350 0.9008 0.1704 0.120 Uiso 1 1 calc R . .
C10 C 0.4190(4) 0.6389(3) 0.5270(5) 0.052(2) Uani 1 1 d . . .
C11 C 0.4627(4) 0.6296(3) 0.5754(5) 0.054(2) Uani 1 1 d . . .
C12 C 0.4548(4) 0.6230(4) 0.6719(6) 0.068(3) Uani 1 1 d . . .
C13 C 0.5136(3) 0.6322(3) 0.5340(5) 0.052(2) Uani 1 1 d . . .
C14 C 0.5212(4) 0.6312(4) 0.4399(6) 0.064(2) Uani 1 1 d . . .
C15 C 0.4746(5) 0.6133(4) 0.3762(6) 0.073(3) Uani 1 1 d . . .
C16 C 0.5780(5) 0.6491(4) 0.4006(7) 0.083(3) Uani 1 1 d . . .
C17 C 0.6052(6) 0.6000(7) 0.5703(9) 0.147(5) Uani 1 1 d . . .
H17A H 0.6261 0.6178 0.5139 0.176 Uiso 1 1 calc R . .
H17B H 0.6357 0.6057 0.6145 0.176 Uiso 1 1 calc R . .
C18 C 0.5711(8) 0.5415(6) 0.5568(11) 0.205(9) Uani 1 1 d . . .
H18A H 0.5509 0.5346 0.4995 0.308 Uiso 1 1 calc GR . .
H18B H 0.5418 0.5242 0.6045 0.308 Uiso 1 1 calc GR . .
H18C H 0.5960 0.5232 0.5564 0.308 Uiso 1 1 calc GR . .

loop_
_atom_site_aniso_label
_atom_site_aniso_U_11
_atom_site_aniso_U_22
_atom_site_aniso_U_33
_atom_site_aniso_U_23
_atom_site_aniso_U_13
_atom_site_aniso_U_12
Fe1 0.0484(11) 0.0484(11) 0.0231(13) 0.000 0.000 0.0242(6)
Fe2 0.0495(8) 0.0495(8) 0.0264(10) 0.000 0.000 0.0247(4)
S1 0.0892(19) 0.114(2) 0.0685(16) 0.0006(15) -0.0092(14) 0.0654(18)
N1 0.048(4) 0.050(4) 0.027(3) 0.005(3) 0.004(3) 0.025(4)
N2 0.046(4) 0.042(4) 0.021(3) 0.006(3) 0.004(3) 0.017(3)
N3 0.040(4) 0.052(4) 0.044(4) -0.006(3) 0.002(4) 0.010(4)
N4 0.050(5) 0.067(5) 0.030(4) 0.003(3) -0.001(3) 0.033(4)
N5 0.120(7) 0.159(8) 0.042(5) 0.008(5) 0.005(5) 0.096(6)
N6 0.126(8) 0.166(9) 0.040(5) -0.014(5) -0.010(5) 0.102(7)
N7 0.108(8) 0.161(9) 0.099(7) 0.010(6) 0.033(6) 0.080(8)
C1 0.060(6) 0.067(6) 0.023(4) -0.006(4) -0.007(4) 0.034(5)
C2 0.044(5) 0.056(6) 0.035(5) -0.001(4) -0.003(4) 0.015(5)
C3 0.059(6) 0.076(7) 0.055(6) -0.012(5) -0.004(5) 0.017(6)
C4 0.050(6) 0.078(7) 0.043(5) 0.007(5) 0.001(5) 0.016(6)
C5 0.081(8) 0.122(10) 0.092(8) 0.028(7) 0.020(6) 0.059(8)
C6 0.096(9) 0.151(12) 0.116(10) 0.015(9) 0.012(8) 0.078(9)
C7 0.097(10) 0.161(14) 0.098(10) 0.005(10) 0.034(8) 0.057(11)
C8 0.120(11) 0.111(11) 0.136(12) 0.036(9) 0.055(9) 0.027(10)
C9 0.102(9) 0.104(9) 0.085(8) 0.012(7) 0.039(7) 0.044(7)
C10 0.058(6) 0.050(5) 0.037(5) 0.003(4) 0.011(4) 0.020(5)
C11 0.062(6) 0.066(6) 0.037(5) 0.003(4) -0.001(4) 0.034(5)
C12 0.077(7) 0.095(7) 0.050(6) -0.006(5) -0.005(5) 0.055(6)
C13 0.057(6) 0.066(6) 0.038(5) 0.009(4) -0.001(4) 0.036(5)
C14 0.066(6) 0.081(7) 0.046(5) 0.003(5) -0.005(5) 0.038(6)
C15 0.101(8) 0.113(8) 0.037(5) 0.007(6) 0.012(6) 0.078(7)
C16 0.082(8) 0.102(8) 0.079(7) 0.000(6) 0.012(6) 0.058(7)
C17 0.176(14) 0.183(14) 0.128(12) 0.000(10) -0.009(10) 0.125(13)
C18 0.26(2) 0.077(10) 0.25(2) -0.040(12) -0.041(15) 0.068(12)

loop_
_atom_type_symbol
_atom_type_description
_atom_type_scat_dispersion_real
_atom_type_scat_dispersion_imag
_atom_type_scat_source
C C 0.0033 0.0016 'International Tables Vol C Tables 4.2.6.8 and 6.1.1.4'
H H 0.0000 0.0000 'International Tables Vol C Tables 4.2.6.8 and 6.1.1.4'
Fe Fe 0.3463 0.8444 'International Tables Vol C Tables 4.2.6.8 and 6.1.1.4'
N N 0.0061 0.0033 'International Tables Vol C Tables 4.2.6.8 and 6.1.1.4'
S S 0.1246 0.1234 'International Tables Vol C Tables 4.2.6.8 and 6.1.1.4'

loop_
_geom_angle_atom_site_label_1
_geom_angle_atom_site_label_2
_geom_angle_atom_site_label_3
_geom_angle
_geom_angle_site_symmetry_1
_geom_angle_site_symmetry_3
N1 Fe1 N1 90.5(2) 2_665 15
N1 Fe1 N1 90.5(2) 14_455 3_565
N1 Fe1 N1 90.5(2) 14_455 .
N1 Fe1 N1 90.5(2) 2_665 13_565
N1 Fe1 N1 90.5(2) 15 .
N1 Fe1 N1 89.5(2) 15 13_565
N1 Fe1 N1 180.0 15 3_565
N1 Fe1 N1 180.0(2) 2_665 14_455
N1 Fe1 N1 89.5(2) 2_665 .
N1 Fe1 N1 89.5(2) 15 14_455
N1 Fe1 N1 180.0 13_565 .
N1 Fe1 N1 89.5(2) 13_565 14_455
N1 Fe1 N1 89.5(2) 3_565 .
N1 Fe1 N1 89.5(2) 2_665 3_565
N1 Fe1 N1 90.5(2) 13_565 3_565
N2 Fe2 N2 90.4(2) 2_665 3_565
N2 Fe2 N2 90.4(2) . 3_565
N2 Fe2 N2 90.4(2) 2_665 .
N4 Fe2 N2 88.0(2) 2_665 2_665
N4 Fe2 N2 178.3(2) 3_565 .
N4 Fe2 N2 88.0(2) 3_565 3_565
N4 Fe2 N2 89.2(2) 3_565 2_665
N4 Fe2 N2 88.0(2) . .
N4 Fe2 N2 178.3(2) . 2_665
N4 Fe2 N2 89.2(2) . 3_565
N4 Fe2 N2 89.2(2) 2_665 .
N4 Fe2 N2 178.3(2) 2_665 3_565
N4 Fe2 N4 92.4(2) 2_665 3_565
N4 Fe2 N4 92.4(2) 3_565 .
N4 Fe2 N4 92.4(2) 2_665 .
C13 S1 C17 109.2(5) . .
N2 N1 Fe1 126.1(4) . .
C1 N1 Fe1 127.9(5) . .
C1 N1 N2 105.9(6) . .
N1 N2 Fe2 124.5(4) . .
C2 N2 Fe2 129.0(5) . .
C2 N2 N1 106.5(5) . .
C1 N3 C3 127.4(7) . .
C2 N3 C1 104.7(6) . .
C2 N3 C3 127.7(6) . .
C10 N4 Fe2 174.9(6) . .
N1 C1 N3 111.3(7) . .
N1 C1 H1 124.4 . .
N3 C1 H1 124.4 . .
N2 C2 N3 111.6(6) . .
N2 C2 H2 124.2 . .
N3 C2 H2 124.2 . .
N3 C3 H3A 109.2 . .
N3 C3 H3B 109.2 . .
N3 C3 C4 112.2(7) . .
H3A C3 H3B 107.9 . .
C4 C3 H3A 109.2 . .
C4 C3 H3B 109.2 . .
C5 C4 C3 123.0(9) . .
C9 C4 C3 117.6(10) . .
C9 C4 C5 119.4(10) . .
C4 C5 H5 118.7 . .
C4 C5 C6 122.6(10) . .
C6 C5 H5 118.7 . .
C5 C6 H6 120.7 . .
C7 C6 C5 118.6(12) . .
C7 C6 H6 120.7 . .
C6 C7 H7 119.8 . .
C6 C7 C8 120.4(13) . .
C8 C7 H7 119.8 . .
C7 C8 H8 119.2 . .
C7 C8 C9 121.6(12) . .
C9 C8 H8 119.2 . .
C4 C9 C8 117.5(11) . .
C4 C9 H9 121.3 . .
C8 C9 H9 121.3 . .
N4 C10 C11 177.3(9) . .
C12 C11 C10 115.8(7) . .
C13 C11 C10 123.5(7) . .
C13 C11 C12 120.5(7) . .
N5 C12 C11 177.8(10) . .
C11 C13 S1 114.9(6) . .
C14 C13 S1 120.8(6) . .
C14 C13 C11 124.1(7) . .
C13 C14 C15 124.3(8) . .
C13 C14 C16 122.0(8) . .
C15 C14 C16 113.7(8) . .
N6 C15 C14 177.2(10) . .
N7 C16 C14 179.3(12) . .
S1 C17 H17A 107.3 . .
S1 C17 H17B 107.3 . .
H17A C17 H17B 106.9 . .
C18 C17 S1 119.9(13) . .
C18 C17 H17A 107.3 . .
C18 C17 H17B 107.3 . .
C17 C18 H18A 109.5 . .
C17 C18 H18B 109.5 . .
C17 C18 H18C 109.5 . .
H18A C18 H18B 109.5 . .
H18A C18 H18C 109.5 . .
H18B C18 H18C 109.5 . .

loop_
_geom_bond_atom_site_label_1
_geom_bond_atom_site_label_2
_geom_bond_distance
_geom_bond_site_symmetry_2
Fe1 N1 1.977(6) 2_665
Fe1 N1 1.977(6) 3_565
Fe1 N1 1.976(6) 14_455
Fe1 N1 1.977(6) 15
Fe1 N1 1.977(6) 13_565
Fe1 N1 1.977(6) .
Fe2 N2 1.977(5) .
Fe2 N2 1.977(5) 2_665
Fe2 N2 1.977(5) 3_565
Fe2 N4 1.951(7) 3_565
Fe2 N4 1.951(7) 2_665
Fe2 N4 1.951(7) .
S1 C13 1.739(7) .
S1 C17 1.812(12) .
N1 N2 1.400(7) .
N1 C1 1.299(8) .
N2 C2 1.305(8) .
N3 C1 1.359(8) .
N3 C2 1.329(8) .
N3 C3 1.471(9) .
N4 C10 1.135(9) .
N5 C12 1.139(10) .
N6 C15 1.141(11) .
N7 C16 1.150(11) .
C1 H1 0.9300 .
C2 H2 0.9300 .
C3 H3A 0.9700 .
C3 H3B 0.9700 .
C3 C4 1.499(11) .
C4 C5 1.363(12) .
C4 C9 1.358(11) .
C5 H5 0.9300 .
C5 C6 1.371(13) .
C6 H6 0.9300 .
C6 C7 1.337(15) .
C7 H7 0.9300 .
C7 C8 1.353(15) .
C8 H8 0.9300 .
C8 C9 1.409(14) .
C9 H9 0.9300 .
C10 C11 1.441(11) .
C11 C12 1.435(11) .
C11 C13 1.411(10) .
C13 C14 1.402(10) .
C14 C15 1.402(12) .
C14 C16 1.410(13) .
C17 H17A 0.9700 .
C17 H17B 0.9700 .
C17 C18 1.317(15) .
C18 H18A 0.9600 .
C18 H18B 0.9600 .
C18 H18C 0.9600 .

loop_
_geom_torsion_atom_site_label_1
_geom_torsion_atom_site_label_2
_geom_torsion_atom_site_label_3
_geom_torsion_atom_site_label_4
_geom_torsion
Fe1 N1 N2 Fe2 -1.0(7)
Fe1 N1 N2 C2 -178.5(5)
Fe1 N1 C1 N3 178.9(4)
Fe2 N2 C2 N3 -177.4(5)
S1 C13 C14 C15 169.8(7)
S1 C13 C14 C16 -10.7(12)
N1 N2 C2 N3 -0.1(8)
N2 N1 C1 N3 1.0(8)
N3 C3 C4 C5 -48.4(11)
N3 C3 C4 C9 133.9(8)
C1 N1 N2 Fe2 176.9(5)
C1 N1 N2 C2 -0.5(7)
C1 N3 C2 N2 0.7(8)
C1 N3 C3 C4 -60.1(10)
C2 N3 C1 N1 -1.0(8)
C2 N3 C3 C4 125.6(8)
C3 N3 C1 N1 -176.3(7)
C3 N3 C2 N2 175.9(7)
C3 C4 C5 C6 -176.4(9)
C3 C4 C9 C8 176.2(10)
C4 C5 C6 C7 -0.2(17)
C5 C4 C9 C8 -1.6(15)
C5 C6 C7 C8 0(2)
C6 C7 C8 C9 0(2)
C7 C8 C9 C4 1(2)
C9 C4 C5 C6 1.2(15)
C10 C11 C13 S1 160.4(6)
C10 C11 C13 C14 -14.1(13)
C11 C13 C14 C15 -16.0(13)
C11 C13 C14 C16 163.5(8)
C12 C11 C13 S1 -13.6(10)
C12 C11 C13 C14 171.9(8)
C13 S1 C17 C18 -54.5(15)
C17 S1 C13 C11 142.8(8)
C17 S1 C13 C14 -42.6(9)
